data_7021349
loop_
_publ_author_name
'Anselmo, Daniele'
'Salassa, Giovanni'
'Escudero-Ad\'an, Eduardo C'
'Martin, Eddy'
'Kleij, Arjan W.'

_publ_section_title
;
 Merging catalysis and supramolecular aggregation features of triptycene
 based Zn(salphen)s.
;
_journal_issue 22
_journal_name_full 'Dalton transactions (Cambridge, England : 2003)'
_journal_page_first 7962
_journal_page_last 7970
_journal_paper_doi 10.1039/c3dt00067b
_journal_volume 42
_journal_year 2013
_chemical_formula_sum 'C92.5 H105.5 N6 Ni3 O9.25 S3.25'
_chemical_formula_weight 1729.65
_chemical_name_systematic
;
?
;
_space_group_IT_number 2
_symmetry_cell_setting triclinic
_symmetry_space_group_name_Hall '-P 1'
_symmetry_space_group_name_H-M 'P -1'
_atom_sites_solution_hydrogens geom
_atom_sites_solution_primary direct
_atom_sites_solution_secondary difmap
_audit_creation_method SHELXL-97
_cell_angle_alpha 100.0770(10)
_cell_angle_beta 96.7840(10)
_cell_angle_gamma 105.8970(10)
_cell_formula_units_Z 2
_cell_length_a 13.2122(4)
_cell_length_b 22.0668(7)
_cell_length_c 22.7321(8)
_cell_measurement_reflns_used 9001
_cell_measurement_temperature 100(2)
_cell_measurement_theta_max 25.57
_cell_measurement_theta_min 2.24
_cell_volume 6178.5(4)
_computing_cell_refinement 'Bruker APEX2 v2011.4-0'
_computing_data_collection 'Bruker APEX2 v2011.4-0'
_computing_data_reduction 'Bruker SAINT V7.60A'
_computing_molecular_graphics 'Bruker SHELXTL'
_computing_publication_material 'Bruker SHELXTL'
_computing_structure_refinement 'SHELXS-97 (Sheldrick, 2008)'
_computing_structure_solution Sir2011
_diffrn_ambient_temperature 100(2)
_diffrn_detector_area_resol_mean 512
_diffrn_detector_type '4K CCD area detector APEX II'
_diffrn_measured_fraction_theta_full 0.998
_diffrn_measured_fraction_theta_max 0.985
_diffrn_measurement_device_type 'APEX DUO Kappa 4-axis goniometer'
_diffrn_measurement_method
;
Fullsphere data collection, phi and omega scans
;
_diffrn_measurement_specimen_support 'magnetic support with MicroMount'
_diffrn_radiation_monochromator 'Quazar MX Multilayer Optics'
_diffrn_radiation_type MoK\a
_diffrn_radiation_wavelength 0.71073
_diffrn_reflns_av_R_equivalents 0.0351
_diffrn_reflns_av_sigmaI/netI 0.0480
_diffrn_reflns_limit_h_max 15
_diffrn_reflns_limit_h_min -16
_diffrn_reflns_limit_k_max 26
_diffrn_reflns_limit_k_min -26
_diffrn_reflns_limit_l_max 27
_diffrn_reflns_limit_l_min -27
_diffrn_reflns_number 72358
_diffrn_reflns_theta_full 25.00
_diffrn_reflns_theta_max 25.86
_diffrn_reflns_theta_min 0.92
_diffrn_source 'Microfocus source E025 IuS'
_diffrn_source_current 0.6
_diffrn_source_power 50
_diffrn_source_size '0.2 mm x 0.2 mm fine focus'
_diffrn_source_type 'Bruker APEX DUO'
_exptl_absorpt_coefficient_mu 0.550
_exptl_absorpt_correction_T_max 0.9730
_exptl_absorpt_correction_T_min 0.8748
_exptl_absorpt_correction_type empirical
_exptl_absorpt_process_details
;
SADABS Version 2008/1 Bruker-Nonius
Blessing, Acta Cryst. (1995) A51 33-38
;
_exptl_crystal_colour red
_exptl_crystal_density_diffrn 0.930
_exptl_crystal_density_method 'not measured'
_exptl_crystal_description block
_exptl_crystal_F_000 1825
_exptl_crystal_size_max 0.25
_exptl_crystal_size_mid 0.08
_exptl_crystal_size_min 0.05
_platon_squeeze_details
;
;
_refine_diff_density_max 2.252
_refine_diff_density_min -0.648
_refine_diff_density_rms 0.092
_refine_ls_extinction_method none
_refine_ls_goodness_of_fit_ref 1.104
_refine_ls_hydrogen_treatment noref
_refine_ls_matrix_type full
_refine_ls_number_parameters 1336
_refine_ls_number_reflns 23579
_refine_ls_number_restraints 560
_refine_ls_restrained_S_all 1.106
_refine_ls_R_factor_all 0.0780
_refine_ls_R_factor_gt 0.0584
_refine_ls_shift/su_max 0.003
_refine_ls_shift/su_mean 0.000
_refine_ls_structure_factor_coef Fsqd
_refine_ls_weighting_details 'calc w=1/[\s^2^(Fo^2^)+(0.1212P)^2^+0.6585P] where P=(Fo^2^+2Fc^2^)/3'
_refine_ls_weighting_scheme calc
_refine_ls_wR_factor_gt 0.1846
_refine_ls_wR_factor_ref 0.1951
_reflns_number_gt 17204
_reflns_number_total 23579
_reflns_threshold_expression >2sigma(I)
_cod_data_source_file c3dt00067b.txt
_cod_data_source_block mo_da542_2_0m-sr
_cod_depositor_comments
;
The following automatic conversions were performed:

'_symmetry_cell_setting' value 'Triclinic' changed to 'triclinic'
according to /home/saulius/struct/CIF-dictionaries/cif_core.dic
dictionary named 'cif_core.dic' version 2.4.2 from 2011-04-26.

Automatic conversion script
Id: cif_fix_values 1891 2012-01-12 08:04:46Z andrius 
;
_cod_original_cell_volume 6178.5(3)
_cod_original_sg_symbol_H-M P-1
_cod_original_formula_sum 'C92.50 H105.50 N6 Ni3 O9.25 S3.25'
_cod_database_code 7021349

loop_
_symmetry_equiv_pos_as_xyz
'x, y, z'
'-x, -y, -z'

loop_
_atom_site_label
_atom_site_type_symbol
_atom_site_fract_x
_atom_site_fract_y
_atom_site_fract_z
_atom_site_U_iso_or_equiv
_atom_site_adp_type
_atom_site_occupancy
_atom_site_symmetry_multiplicity
_atom_site_calc_flag
_atom_site_refinement_flags
_atom_site_disorder_assembly
_atom_site_disorder_group
Ni1 Ni 0.74478(3) 0.81092(2) 0.612427(18) 0.02609(12) Uani 1 1 d . . .
Ni2 Ni 0.41597(3) 0.427477(19) 0.82696(2) 0.03114(13) Uani 1 1 d . . .
Ni3 Ni 0.92863(3) 0.903700(18) 1.129232(17) 0.02169(11) Uani 1 1 d . . .
N1 N 0.6484(2) 0.80552(12) 0.66556(11) 0.0249(6) Uani 1 1 d . . .
N2 N 0.8190(2) 0.77561(13) 0.66442(12) 0.0260(6) Uani 1 1 d . . .
N5 N 0.79829(19) 0.88475(12) 1.07811(11) 0.0222(5) Uani 1 1 d . . .
N6 N 0.96577(19) 0.85343(12) 1.06638(11) 0.0228(5) Uani 1 1 d . A .
O1 O 0.67367(19) 0.84865(12) 0.56218(10) 0.0330(5) Uani 1 1 d . . .
O2 O 0.83863(18) 0.81393(11) 0.55812(10) 0.0309(5) Uani 1 1 d . . .
O5 O 0.88986(17) 0.95072(10) 1.19345(9) 0.0253(5) Uani 1 1 d . . .
O6 O 1.06189(16) 0.92659(10) 1.17817(9) 0.0251(5) Uani 1 1 d . A .
C1 C 0.5795(3) 0.85754(16) 0.56252(15) 0.0304(7) Uani 1 1 d . . .
C2 C 0.5378(3) 0.88576(17) 0.51716(15) 0.0339(8) Uani 1 1 d . . .
C3 C 0.4364(3) 0.89244(19) 0.51809(17) 0.0407(9) Uani 1 1 d . . .
H3 H 0.4074 0.9101 0.4873 0.049 Uiso 1 1 calc R . .
C4 C 0.3740(3) 0.8745(2) 0.56222(17) 0.0443(9) Uani 1 1 d . . .
H4 H 0.3046 0.8794 0.5607 0.053 Uiso 1 1 calc R . .
C5 C 0.4155(3) 0.85008(19) 0.60679(16) 0.0372(8) Uani 1 1 d . . .
H5 H 0.3755 0.8389 0.6375 0.045 Uiso 1 1 calc R . .
C6 C 0.5183(3) 0.84108(17) 0.60808(15) 0.0319(8) Uani 1 1 d . . .
C7 C 0.5561(3) 0.81768(16) 0.65751(15) 0.0297(7) Uani 1 1 d . . .
H7 H 0.5117 0.8101 0.6871 0.036 Uiso 1 1 calc R . .
C8 C 0.6805(2) 0.78428(15) 0.71819(14) 0.0246(7) Uani 1 1 d . . .
C9 C 0.6269(3) 0.78041(15) 0.76780(14) 0.0246(7) Uani 1 1 d . . .
H9 H 0.5651 0.7943 0.7695 0.029 Uiso 1 1 calc R . .
C10 C 0.6669(2) 0.75564(14) 0.81407(13) 0.0221(6) Uani 1 1 d . A .
C11 C 0.7579(2) 0.73480(14) 0.81120(14) 0.0239(7) Uani 1 1 d . . .
C12 C 0.8117(2) 0.74029(15) 0.76324(14) 0.0250(7) Uani 1 1 d . . .
H12 H 0.8742 0.7270 0.7619 0.030 Uiso 1 1 calc R . .
C13 C 0.7726(2) 0.76594(15) 0.71627(14) 0.0250(7) Uani 1 1 d . . .
C14 C 0.9047(3) 0.75991(17) 0.65625(16) 0.0329(8) Uani 1 1 d . . .
H14 H 0.9317 0.7394 0.6853 0.039 Uiso 1 1 calc R . .
C15 C 0.9619(3) 0.77027(18) 0.60840(17) 0.0365(8) Uani 1 1 d . . .
C16 C 1.0567(3) 0.7513(2) 0.60910(18) 0.0452(10) Uani 1 1 d . . .
H16 H 1.0778 0.7315 0.6404 0.054 Uiso 1 1 calc R . .
C17 C 1.1170(3) 0.7613(2) 0.56560(19) 0.0506(11) Uani 1 1 d . . .
H17 H 1.1810 0.7495 0.5664 0.061 Uiso 1 1 calc R . .
C18 C 1.0829(3) 0.7894(2) 0.51912(17) 0.0435(9) Uani 1 1 d . . .
H18 H 1.1256 0.7959 0.4886 0.052 Uiso 1 1 calc R . .
C19 C 0.9923(3) 0.80816(18) 0.51480(15) 0.0334(8) Uani 1 1 d . . .
C20 C 0.9277(3) 0.79798(17) 0.56062(15) 0.0310(7) Uani 1 1 d . . .
C21 C 0.6037(3) 0.91003(19) 0.47042(16) 0.0390(9) Uani 1 1 d . . .
C22 C 0.5415(3) 0.9363(2) 0.42490(17) 0.0485(10) Uani 1 1 d . . .
H22A H 0.5860 0.9504 0.3953 0.073 Uiso 1 1 calc R . .
H22B H 0.5228 0.9730 0.4465 0.073 Uiso 1 1 calc R . .
H22C H 0.4762 0.9023 0.4038 0.073 Uiso 1 1 calc R . .
C23 C 0.6369(4) 0.8557(2) 0.43448(17) 0.0490(10) Uani 1 1 d . . .
H23A H 0.6784 0.8720 0.4045 0.073 Uiso 1 1 calc R . .
H23B H 0.5729 0.8205 0.4136 0.073 Uiso 1 1 calc R . .
H23C H 0.6806 0.8397 0.4622 0.073 Uiso 1 1 calc R . .
C24 C 0.7041(3) 0.9652(2) 0.50389(18) 0.0456(10) Uani 1 1 d . . .
H24A H 0.7463 0.9492 0.5325 0.068 Uiso 1 1 calc R . .
H24B H 0.6826 1.0005 0.5262 0.068 Uiso 1 1 calc R . .
H24C H 0.7472 0.9810 0.4744 0.068 Uiso 1 1 calc R . .
C25 C 0.9591(3) 0.8378(2) 0.46237(15) 0.0420(9) Uani 1 1 d . . .
C26 C 0.9439(3) 0.9035(2) 0.48596(17) 0.0447(10) Uani 1 1 d . . .
H26A H 0.8916 0.8988 0.5133 0.067 Uiso 1 1 calc R . .
H26B H 0.9180 0.9200 0.4517 0.067 Uiso 1 1 calc R . .
H26C H 1.0123 0.9339 0.5080 0.067 Uiso 1 1 calc R . .
C27 C 0.8551(3) 0.7896(2) 0.42318(17) 0.0525(11) Uani 1 1 d . . .
H27A H 0.8014 0.7786 0.4490 0.079 Uiso 1 1 calc R . .
H27B H 0.8700 0.7503 0.4040 0.079 Uiso 1 1 calc R . .
H27C H 0.8282 0.8093 0.3917 0.079 Uiso 1 1 calc R . .
C28 C 1.0442(3) 0.8487(2) 0.42124(18) 0.0532(11) Uani 1 1 d . . .
H28A H 1.0189 0.8659 0.3873 0.080 Uiso 1 1 calc R . .
H28B H 1.0568 0.8077 0.4055 0.080 Uiso 1 1 calc R . .
H28C H 1.1110 0.8796 0.4448 0.080 Uiso 1 1 calc R . .
N4 N 0.3920(2) 0.50732(13) 0.83992(13) 0.0311(6) Uani 1 1 d U A .
O3 O 0.43956(18) 0.34794(11) 0.81205(11) 0.0344(5) Uani 1 1 d U A .
N3 N 0.5598(4) 0.4736(3) 0.8421(3) 0.0282(12) Uani 0.70 1 d PDU A 1
O4 O 0.2752(4) 0.3810(4) 0.81734(18) 0.0392(16) Uani 0.70 1 d PDU A 1
C29 C 0.5301(4) 0.3349(2) 0.8189(2) 0.0309(10) Uani 0.70 1 d PDU A 1
C30 C 0.5302(4) 0.2691(2) 0.8019(3) 0.0363(11) Uani 0.70 1 d PDU A 1
C31 C 0.6240(4) 0.2555(2) 0.8137(3) 0.0414(11) Uani 0.70 1 d PDU A 1
H31 H 0.6237 0.2119 0.8024 0.050 Uiso 0.70 1 calc PR A 1
C32 C 0.7228(4) 0.3030(2) 0.8423(3) 0.0486(12) Uani 0.70 1 d PDU A 1
H32 H 0.7851 0.2910 0.8529 0.058 Uiso 0.70 1 calc PR A 1
C33 C 0.7253(4) 0.3662(2) 0.8538(3) 0.0435(11) Uani 0.70 1 d PDU A 1
H33 H 0.7911 0.3990 0.8700 0.052 Uiso 0.70 1 calc PR A 1
C34 C 0.6300(4) 0.3832(2) 0.8418(2) 0.0324(9) Uani 0.70 1 d PDU A 1
C35 C 0.6393(4) 0.4494(2) 0.8515(2) 0.0301(9) Uani 0.70 1 d PDU A 1
H35 H 0.7088 0.4791 0.8661 0.036 Uiso 0.70 1 calc PR A 1
C42 C 0.2982(5) 0.5168(4) 0.8360(3) 0.0377(15) Uani 0.70 1 d PDU A 1
H42 H 0.2968 0.5602 0.8407 0.045 Uiso 0.70 1 calc PR A 1
C43 C 0.1984(5) 0.4681(3) 0.8254(3) 0.0451(15) Uani 0.70 1 d PDU A 1
C44 C 0.1059(5) 0.4888(3) 0.8250(4) 0.0563(16) Uani 0.70 1 d PDU A 1
H44 H 0.1126 0.5335 0.8311 0.068 Uiso 0.70 1 calc PR A 1
C45 C 0.0069(5) 0.4443(3) 0.8157(4) 0.0619(16) Uani 0.70 1 d PDU A 1
H45 H -0.0558 0.4576 0.8148 0.074 Uiso 0.70 1 calc PR A 1
C46 C -0.0001(5) 0.3788(3) 0.8075(4) 0.0573(16) Uani 0.70 1 d PDU A 1
H46 H -0.0691 0.3486 0.8020 0.069 Uiso 0.70 1 calc PR A 1
C47 C 0.0860(5) 0.3551(3) 0.8069(4) 0.0485(15) Uani 0.70 1 d PDU A 1
C48 C 0.1911(5) 0.4014(3) 0.8181(8) 0.0435(16) Uani 0.70 1 d PDU A 1
C49 C 0.4258(5) 0.2151(4) 0.7709(3) 0.0367(12) Uani 0.70 1 d PDU A 1
C50 C 0.3756(6) 0.2336(3) 0.7157(3) 0.0514(15) Uani 0.70 1 d PDU A 1
H50A H 0.3150 0.1971 0.6929 0.077 Uiso 0.70 1 calc PR A 1
H50B H 0.4289 0.2447 0.6896 0.077 Uiso 0.70 1 calc PR A 1
H50C H 0.3507 0.2709 0.7289 0.077 Uiso 0.70 1 calc PR A 1
C51 C 0.3489(4) 0.2069(3) 0.8172(3) 0.0403(13) Uani 0.70 1 d PDU A 1
H51A H 0.3388 0.2486 0.8333 0.060 Uiso 0.70 1 calc PR A 1
H51B H 0.3795 0.1910 0.8506 0.060 Uiso 0.70 1 calc PR A 1
H51C H 0.2798 0.1759 0.7972 0.060 Uiso 0.70 1 calc PR A 1
C52 C 0.4468(11) 0.1504(5) 0.7495(4) 0.049(3) Uani 0.70 1 d PDU A 1
H52A H 0.3802 0.1183 0.7273 0.073 Uiso 0.70 1 calc PR A 1
H52B H 0.4736 0.1357 0.7847 0.073 Uiso 0.70 1 calc PR A 1
H52C H 0.5001 0.1560 0.7227 0.073 Uiso 0.70 1 calc PR A 1
C53 C 0.0700(7) 0.2827(4) 0.7954(4) 0.0488(17) Uani 0.70 1 d PDU A 1
C54 C -0.0479(7) 0.2425(6) 0.7891(5) 0.068(3) Uani 0.70 1 d PDU A 1
H54A H -0.0906 0.2505 0.7546 0.103 Uiso 0.70 1 calc PR A 1
H54B H -0.0746 0.2550 0.8263 0.103 Uiso 0.70 1 calc PR A 1
H54C H -0.0533 0.1966 0.7822 0.103 Uiso 0.70 1 calc PR A 1
C55 C 0.1088(10) 0.2647(7) 0.7366(4) 0.066(3) Uani 0.70 1 d PDU A 1
H55A H 0.0637 0.2726 0.7031 0.100 Uiso 0.70 1 calc PR A 1
H55B H 0.1046 0.2189 0.7289 0.100 Uiso 0.70 1 calc PR A 1
H55C H 0.1830 0.2910 0.7396 0.100 Uiso 0.70 1 calc PR A 1
C56 C 0.1330(8) 0.2661(5) 0.8484(4) 0.059(2) Uani 0.70 1 d PDU A 1
H56A H 0.1272 0.2201 0.8388 0.088 Uiso 0.70 1 calc PR A 1
H56B H 0.1036 0.2758 0.8853 0.088 Uiso 0.70 1 calc PR A 1
H56C H 0.2083 0.2918 0.8549 0.088 Uiso 0.70 1 calc PR A 1
N3' N 0.5558(11) 0.4717(6) 0.8263(10) 0.053(3) Uani 0.30 1 d PDU A 2
O4' O 0.2732(9) 0.3819(8) 0.8161 0.037(3) Uani 0.30 1 d PDU A 2
C29' C 0.5231(8) 0.3321(4) 0.7954(8) 0.0480(18) Uani 0.30 1 d PDU A 2
C30' C 0.5194(8) 0.2656(4) 0.7778(8) 0.053(2) Uani 0.30 1 d PDU A 2
C31' C 0.6071(9) 0.2519(4) 0.7602(9) 0.064(2) Uani 0.30 1 d PDU A 2
H31' H 0.6038 0.2079 0.7484 0.076 Uiso 0.30 1 calc PR A 2
C32' C 0.7037(9) 0.2999(5) 0.7585(9) 0.071(2) Uani 0.30 1 d PDU A 2
H32' H 0.7626 0.2881 0.7453 0.085 Uiso 0.30 1 calc PR A 2
C33' C 0.7090(8) 0.3632(4) 0.7766(8) 0.068(2) Uani 0.30 1 d PDU A 2
H33' H 0.7727 0.3961 0.7765 0.081 Uiso 0.30 1 calc PR A 2
C34' C 0.6199(8) 0.3802(4) 0.7954(8) 0.0574(19) Uani 0.30 1 d PDU A 2
C35' C 0.6318(9) 0.4466(4) 0.8130(9) 0.056(2) Uani 0.30 1 d PDU A 2
H35' H 0.7008 0.4757 0.8154 0.067 Uiso 0.30 1 calc PR A 2
C42' C 0.3038(10) 0.5183(8) 0.8513(9) 0.036(2) Uani 0.30 1 d PDU A 2
H42' H 0.3065 0.5620 0.8655 0.043 Uiso 0.30 1 calc PR A 2
C43' C 0.2040(9) 0.4705(6) 0.8442(8) 0.037(2) Uani 0.30 1 d PDU A 2
C44' C 0.1149(9) 0.4923(5) 0.8546(7) 0.038(2) Uani 0.30 1 d PDU A 2
H44' H 0.1232 0.5372 0.8643 0.045 Uiso 0.30 1 calc PR A 2
C45' C 0.0168(9) 0.4485(5) 0.8505(7) 0.042(2) Uani 0.30 1 d PDU A 2
H45' H -0.0438 0.4625 0.8567 0.050 Uiso 0.30 1 calc PR A 2
C46' C 0.0077(9) 0.3826(5) 0.8372(7) 0.042(2) Uani 0.30 1 d PDU A 2
H46' H -0.0596 0.3529 0.8374 0.051 Uiso 0.30 1 calc PR A 2
C47' C 0.0892(10) 0.3579(5) 0.8238(9) 0.041(2) Uani 0.30 1 d PDU A 2
C48' C 0.1921(10) 0.4034(6) 0.8250(18) 0.039(2) Uani 0.30 1 d PDU A 2
C49' C 0.4153(11) 0.2116(9) 0.7753(7) 0.051(3) Uani 0.30 1 d PDU A 2
C50' C 0.3233(12) 0.2185(7) 0.7326(7) 0.052(3) Uani 0.30 1 d PDU A 2
H50D H 0.2585 0.1832 0.7312 0.078 Uiso 0.30 1 calc PR A 2
H50E H 0.3411 0.2167 0.6918 0.078 Uiso 0.30 1 calc PR A 2
H50F H 0.3110 0.2599 0.7473 0.078 Uiso 0.30 1 calc PR A 2
C51' C 0.3901(15) 0.2153(9) 0.8404(7) 0.060(3) Uani 0.30 1 d PDU A 2
H51D H 0.4500 0.2105 0.8671 0.091 Uiso 0.30 1 calc PR A 2
H51E H 0.3250 0.1806 0.8399 0.091 Uiso 0.30 1 calc PR A 2
H51F H 0.3794 0.2571 0.8553 0.091 Uiso 0.30 1 calc PR A 2
C52' C 0.429(3) 0.1452(14) 0.7520(11) 0.049(4) Uani 0.30 1 d PDU A 2
H52D H 0.3609 0.1116 0.7480 0.074 Uiso 0.30 1 calc PR A 2
H52E H 0.4834 0.1379 0.7809 0.074 Uiso 0.30 1 calc PR A 2
H52F H 0.4517 0.1438 0.7124 0.074 Uiso 0.30 1 calc PR A 2
C53' C 0.0819(15) 0.2842(9) 0.8125(8) 0.043(3) Uani 0.30 1 d PDU A 2
C54' C -0.0351(14) 0.2462(13) 0.8124(10) 0.047(4) Uani 0.30 1 d PDU A 2
H54D H -0.0827 0.2573 0.7824 0.071 Uiso 0.30 1 calc PR A 2
H54E H -0.0527 0.2573 0.8527 0.071 Uiso 0.30 1 calc PR A 2
H54F H -0.0441 0.1998 0.8018 0.071 Uiso 0.30 1 calc PR A 2
C55' C 0.1155(18) 0.2585(13) 0.7541(8) 0.047(4) Uani 0.30 1 d PDU A 2
H55D H 0.1898 0.2827 0.7543 0.070 Uiso 0.30 1 calc PR A 2
H55E H 0.0691 0.2634 0.7195 0.070 Uiso 0.30 1 calc PR A 2
H55F H 0.1095 0.2127 0.7509 0.070 Uiso 0.30 1 calc PR A 2
C56' C 0.1494(17) 0.2745(12) 0.8680(9) 0.047(4) Uani 0.30 1 d PDU A 2
H56D H 0.1516 0.2298 0.8627 0.070 Uiso 0.30 1 d PR A 2
H56E H 0.1187 0.2852 0.9042 0.070 Uiso 0.30 1 d PR A 2
H56F H 0.2221 0.3037 0.8730 0.070 Uiso 0.30 1 d PR A 2
C36 C 0.5783(3) 0.54089(16) 0.84823(15) 0.0310(7) Uani 1 1 d . . .
C37 C 0.6785(3) 0.58564(15) 0.85352(14) 0.0274(7) Uani 1 1 d . A .
H37 H 0.7409 0.5722 0.8523 0.033 Uiso 1 1 calc R . .
C38 C 0.6843(2) 0.64956(15) 0.86047(13) 0.0239(7) Uani 1 1 d . . .
C39 C 0.5924(2) 0.66966(14) 0.86304(13) 0.0228(6) Uani 1 1 d . A .
C40 C 0.4941(3) 0.62532(15) 0.85751(14) 0.0253(7) Uani 1 1 d . . .
H40 H 0.4319 0.6388 0.8596 0.030 Uiso 1 1 calc R A .
C41 C 0.4872(3) 0.56016(15) 0.84879(15) 0.0276(7) Uani 1 1 d . A .
C57 C 0.6160(2) 0.74250(14) 0.86926(13) 0.0222(6) Uani 1 1 d . . .
H57 H 0.5510 0.7572 0.8715 0.027 Uiso 1 1 calc R A .
C59 C 0.7878(3) 1.00402(16) 1.25093(14) 0.0267(7) Uani 1 1 d . . .
C60 C 0.6984(3) 1.02508(17) 1.24990(15) 0.0329(8) Uani 1 1 d . . .
H60 H 0.6892 1.0498 1.2864 0.040 Uiso 1 1 calc R . .
C61 C 0.6208(3) 1.01211(18) 1.19807(15) 0.0344(8) Uani 1 1 d . . .
H61 H 0.5618 1.0288 1.1993 0.041 Uiso 1 1 calc R . .
C62 C 0.6313(3) 0.97495(17) 1.14555(15) 0.0317(8) Uani 1 1 d . . .
H62 H 0.5779 0.9645 1.1104 0.038 Uiso 1 1 calc R . .
C63 C 0.7215(2) 0.95196(15) 1.14336(14) 0.0255(7) Uani 1 1 d . . .
C64 C 0.8029(3) 0.96809(15) 1.19544(14) 0.0253(7) Uani 1 1 d . . .
C65 C 0.7228(2) 0.91040(15) 1.08883(14) 0.0246(7) Uani 1 1 d . . .
H65 H 0.6632 0.9003 1.0571 0.029 Uiso 1 1 calc R . .
C66 C 0.7886(2) 0.84110(14) 1.02237(13) 0.0216(6) Uani 1 1 d . A .
C67 C 0.6991(2) 0.81699(14) 0.97514(13) 0.0224(6) Uani 1 1 d . . .
H67 H 0.6370 0.8303 0.9782 0.027 Uiso 1 1 calc R A .
C68 C 0.7034(2) 0.77403(14) 0.92467(13) 0.0219(6) Uani 1 1 d . A .
C69 C 0.7958(2) 0.75422(14) 0.92071(13) 0.0227(6) Uani 1 1 d . . .
C70 C 0.8835(2) 0.77796(14) 0.96596(13) 0.0233(6) Uani 1 1 d . A .
H70 H 0.9450 0.7641 0.9628 0.028 Uiso 1 1 calc R . .
C71 C 0.8811(2) 0.82257(14) 1.01643(13) 0.0221(6) Uani 1 1 d . . .
C72 C 1.0590(3) 0.84641(15) 1.06362(15) 0.0281(7) Uani 1 1 d . . .
H72 H 1.0670 0.8209 1.0272 0.034 Uiso 1 1 calc R A .
C73 C 1.1506(3) 0.87334(16) 1.11002(15) 0.0299(7) Uani 1 1 d . A .
C74 C 1.2459(3) 0.85974(18) 1.09795(17) 0.0364(8) Uani 1 1 d . . .
H74 H 1.2460 0.8336 1.0600 0.044 Uiso 1 1 calc R A .
C75 C 1.3374(3) 0.88370(19) 1.14015(17) 0.0393(9) Uani 1 1 d . A .
H75 H 1.4022 0.8763 1.1315 0.047 Uiso 1 1 calc R . .
C76 C 1.3332(3) 0.91994(17) 1.19725(16) 0.0360(8) Uani 1 1 d . . .
H76 H 1.3963 0.9351 1.2271 0.043 Uiso 1 1 calc R A .
C77 C 1.2435(3) 0.93460(16) 1.21208(15) 0.0296(7) Uani 1 1 d . A .
C78 C 1.1475(3) 0.91163(15) 1.16670(14) 0.0263(7) Uani 1 1 d . . .
C79 C 0.8671(3) 1.01734(17) 1.31024(14) 0.0327(8) Uani 1 1 d . . .
C80 C 0.8320(3) 1.0538(2) 1.36403(16) 0.0455(10) Uani 1 1 d . . .
H80A H 0.8234 1.0942 1.3550 0.068 Uiso 1 1 calc R . .
H80B H 0.8864 1.0636 1.4005 0.068 Uiso 1 1 calc R . .
H80C H 0.7638 1.0270 1.3710 0.068 Uiso 1 1 calc R . .
C81 C 0.9779(3) 1.0594(2) 1.30408(17) 0.0424(9) Uani 1 1 d . . .
H81A H 0.9724 1.1003 1.2952 0.064 Uiso 1 1 calc R . .
H81B H 1.0040 1.0366 1.2710 0.064 Uiso 1 1 calc R . .
H81C H 1.0279 1.0679 1.3421 0.064 Uiso 1 1 calc R . .
C82 C 0.8747(3) 0.9538(2) 1.32472(16) 0.0422(9) Uani 1 1 d . . .
H82A H 0.9286 0.9625 1.3612 0.063 Uiso 1 1 calc R . .
H82B H 0.8952 0.9290 1.2905 0.063 Uiso 1 1 calc R . .
H82C H 0.8052 0.9289 1.3318 0.063 Uiso 1 1 calc R . .
C83 C 1.2459(3) 0.97513(17) 1.27346(15) 0.0330(8) Uani 1 1 d . . .
C84 C 1.1596(3) 0.9397(2) 1.30597(16) 0.0406(9) Uani 1 1 d . A .
H84A H 1.0888 0.9315 1.2819 0.061 Uiso 1 1 calc R . .
H84B H 1.1643 0.9664 1.3460 0.061 Uiso 1 1 calc R . .
H84C H 1.1708 0.8985 1.3107 0.061 Uiso 1 1 calc R . .
C85 C 1.2287(3) 1.03939(17) 1.26521(16) 0.0367(8) Uani 1 1 d . A .
H85A H 1.2878 1.0636 1.2482 0.055 Uiso 1 1 calc R . .
H85B H 1.2260 1.0648 1.3046 0.055 Uiso 1 1 calc R . .
H85C H 1.1611 1.0308 1.2376 0.055 Uiso 1 1 calc R . .
C86 C 1.3537(3) 0.9907(2) 1.31577(17) 0.0484(10) Uani 1 1 d . A .
H86A H 1.3657 0.9504 1.3229 0.073 Uiso 1 1 calc R . .
H86B H 1.3528 1.0180 1.3545 0.073 Uiso 1 1 calc R . .
H86C H 1.4113 1.0135 1.2969 0.073 Uiso 1 1 calc R . .
C87 C 0.7850(2) 0.70430(14) 0.86334(13) 0.0228(6) Uani 1 1 d . A .
H87 H 0.8499 0.6896 0.8610 0.027 Uiso 1 1 calc R . .
S1S S 1.03765(8) 0.95083(5) 0.90895(4) 0.0417(2) Uani 1 1 d D . .
O1S O 1.0717(2) 0.92012(17) 0.95798(14) 0.0665(9) Uani 1 1 d D . .
C1S C 1.0057(5) 0.8919(3) 0.8411(2) 0.0776(16) Uani 1 1 d D . .
H1S1 H 1.0700 0.8806 0.8325 0.116 Uiso 1 1 calc R . .
H1S2 H 0.9778 0.9088 0.8077 0.116 Uiso 1 1 calc R . .
H1S3 H 0.9513 0.8533 0.8454 0.116 Uiso 1 1 calc R . .
C2S C 0.9047(3) 0.9515(3) 0.9140(2) 0.0604(12) Uani 1 1 d D . .
H2S1 H 0.8653 0.9114 0.9245 0.091 Uiso 1 1 calc R . .
H2S2 H 0.8693 0.9550 0.8749 0.091 Uiso 1 1 calc R . .
H2S3 H 0.9063 0.9885 0.9455 0.091 Uiso 1 1 calc R . .
S1T S 0.56065(9) 0.96150(6) 0.94413(5) 0.0470(3) Uani 1 1 d U . .
O1T O 0.5319(2) 0.90702(15) 0.97599(12) 0.0504(7) Uani 1 1 d U . .
C1T C 0.6084(4) 0.9319(2) 0.87823(18) 0.0542(11) Uani 1 1 d U . .
H1T1 H 0.6596 0.9092 0.8893 0.081 Uiso 1 1 calc R . .
H1T2 H 0.6437 0.9682 0.8610 0.081 Uiso 1 1 calc R . .
H1T3 H 0.5482 0.9021 0.8482 0.081 Uiso 1 1 calc R . .
C2T C 0.6818(4) 1.0142(2) 0.9869(2) 0.0612(12) Uani 1 1 d U . .
H2T1 H 0.6714 1.0298 1.0281 0.092 Uiso 1 1 calc R . .
H2T2 H 0.7060 1.0510 0.9678 0.092 Uiso 1 1 calc R . .
H2T3 H 0.7357 0.9914 0.9885 0.092 Uiso 1 1 calc R . .
S1U S 0.30064(13) 0.78227(10) 0.74742(8) 0.0570(5) Uani 0.65 1 d PU B 1
O1U O 0.4106(4) 0.8304(3) 0.7652(3) 0.0524(13) Uani 0.65 1 d PU B 1
C1U C 0.2130(7) 0.8146(7) 0.7861(5) 0.083(3) Uani 0.65 1 d PU B 1
H1U1 H 0.2497 0.8378 0.8272 0.124 Uiso 0.65 1 calc PR B 1
H1U2 H 0.1503 0.7795 0.7884 0.124 Uiso 0.65 1 calc PR B 1
H1U3 H 0.1901 0.8444 0.7642 0.124 Uiso 0.65 1 calc PR B 1
C2U C 0.3028(10) 0.7199(6) 0.7811(6) 0.107(3) Uani 0.65 1 d PU B 1
H2U1 H 0.3463 0.6956 0.7617 0.160 Uiso 0.65 1 calc PR B 1
H2U2 H 0.2297 0.6915 0.7769 0.160 Uiso 0.65 1 calc PR B 1
H2U3 H 0.3335 0.7366 0.8243 0.160 Uiso 0.65 1 calc PR B 1
S1U' S 0.3283(5) 0.8153(4) 0.8074(3) 0.135(2) Uani 0.35 1 d PDU C 2
O1U' O 0.4149 0.8219(10) 0.7705(6) 0.133(5) Uani 0.35 1 d PDU C 2
C1U' C 0.2090(8) 0.8003(11) 0.7564(8) 0.112(10) Uani 0.35 1 d PDU C 2
H1U4 H 0.2032 0.7648 0.7223 0.168 Uiso 0.35 1 calc PR C 2
H1U5 H 0.2092 0.8392 0.7411 0.168 Uiso 0.35 1 calc PR C 2
H1U6 H 0.1480 0.7886 0.7773 0.168 Uiso 0.35 1 calc PR C 2
C2U' C 0.2991(15) 0.7376(7) 0.8243(10) 0.145(10) Uani 0.35 1 d PDU C 2
H2U4 H 0.2993 0.7415 0.8679 0.218 Uiso 0.35 1 calc PR C 2
H2U5 H 0.3533 0.7174 0.8125 0.218 Uiso 0.35 1 calc PR C 2
H2U6 H 0.2285 0.7109 0.8017 0.218 Uiso 0.35 1 calc PR C 2
S1Y S 0.4461(4) 0.6859(2) 1.02622(17) 0.0540(11) Uani 0.25 1 d PDU D 1
O1Y O 0.4285(7) 0.7153(4) 0.9729(3) 0.0388(19) Uani 0.25 1 d PDU D 1
C1Y C 0.3734(13) 0.6036(4) 0.9974(8) 0.108(9) Uani 0.25 1 d PDU D 1
H1Y1 H 0.3908 0.5867 0.9583 0.161 Uiso 0.25 1 d PR D 1
H1Y2 H 0.2960 0.5962 0.9932 0.161 Uiso 0.25 1 d PR D 1
H1Y3 H 0.3962 0.5814 1.0279 0.161 Uiso 0.25 1 d PR D 1
C2Y C 0.5738(8) 0.6732(8) 1.0289(6) 0.057(4) Uani 0.25 1 d PDU D 1
H2Y1 H 0.5663 0.6278 1.0288 0.085 Uiso 0.25 1 calc PR D 1
H2Y2 H 0.6217 0.7005 1.0659 0.085 Uiso 0.25 1 calc PR D 1
H2Y3 H 0.6037 0.6843 0.9933 0.085 Uiso 0.25 1 calc PR D 1

loop_
_atom_site_aniso_label
_atom_site_aniso_U_11
_atom_site_aniso_U_22
_atom_site_aniso_U_33
_atom_site_aniso_U_23
_atom_site_aniso_U_13
_atom_site_aniso_U_12
Ni1 0.0254(2) 0.0293(2) 0.0262(2) 0.01024(17) 0.00641(17) 0.00907(18)
Ni2 0.0244(2) 0.0182(2) 0.0490(3) 0.00799(19) 0.00543(19) 0.00337(17)
Ni3 0.0193(2) 0.0215(2) 0.0225(2) 0.00481(16) -0.00037(15) 0.00493(16)
N1 0.0259(14) 0.0227(14) 0.0270(13) 0.0082(11) 0.0049(11) 0.0068(11)
N2 0.0240(14) 0.0277(14) 0.0280(13) 0.0093(11) 0.0062(11) 0.0075(12)
N5 0.0192(13) 0.0227(13) 0.0236(13) 0.0076(10) 0.0001(10) 0.0043(11)
N6 0.0174(13) 0.0221(13) 0.0272(13) 0.0071(11) -0.0015(10) 0.0043(11)
O1 0.0345(14) 0.0409(14) 0.0313(12) 0.0165(11) 0.0097(10) 0.0169(11)
O2 0.0280(12) 0.0373(13) 0.0288(12) 0.0094(10) 0.0080(10) 0.0095(10)
O5 0.0242(12) 0.0276(12) 0.0239(11) 0.0051(9) 0.0007(9) 0.0090(10)
O6 0.0185(11) 0.0269(12) 0.0270(11) 0.0031(9) -0.0018(9) 0.0063(9)
C1 0.0317(19) 0.0303(18) 0.0299(17) 0.0060(14) 0.0039(14) 0.0114(15)
C2 0.040(2) 0.036(2) 0.0291(17) 0.0077(15) 0.0052(15) 0.0170(16)
C3 0.046(2) 0.048(2) 0.0373(19) 0.0154(17) 0.0078(17) 0.0254(19)
C4 0.042(2) 0.059(3) 0.043(2) 0.0177(19) 0.0062(17) 0.027(2)
C5 0.0319(19) 0.051(2) 0.0373(19) 0.0175(17) 0.0108(15) 0.0191(17)
C6 0.0330(19) 0.0334(19) 0.0332(17) 0.0121(15) 0.0064(15) 0.0128(15)
C7 0.0298(18) 0.0273(18) 0.0329(17) 0.0089(14) 0.0070(14) 0.0081(14)
C8 0.0224(16) 0.0215(16) 0.0280(16) 0.0064(13) 0.0011(13) 0.0044(13)
C9 0.0228(16) 0.0199(16) 0.0291(16) 0.0040(13) 0.0042(13) 0.0042(13)
C10 0.0233(16) 0.0140(14) 0.0238(15) 0.0012(12) 0.0013(12) 0.0001(12)
C11 0.0248(16) 0.0166(15) 0.0263(15) 0.0041(12) 0.0011(13) 0.0017(13)
C12 0.0218(16) 0.0231(16) 0.0289(16) 0.0060(13) 0.0027(13) 0.0053(13)
C13 0.0243(16) 0.0198(16) 0.0281(16) 0.0047(13) 0.0044(13) 0.0024(13)
C14 0.0339(19) 0.0352(19) 0.0365(18) 0.0153(15) 0.0092(15) 0.0156(16)
C15 0.034(2) 0.039(2) 0.042(2) 0.0144(16) 0.0123(16) 0.0142(17)
C16 0.041(2) 0.065(3) 0.048(2) 0.028(2) 0.0172(18) 0.029(2)
C17 0.040(2) 0.075(3) 0.054(2) 0.030(2) 0.0222(19) 0.030(2)
C18 0.036(2) 0.060(3) 0.037(2) 0.0126(18) 0.0156(16) 0.0133(19)
C19 0.0259(18) 0.042(2) 0.0303(17) 0.0085(15) 0.0076(14) 0.0061(15)
C20 0.0281(18) 0.0324(19) 0.0312(17) 0.0059(14) 0.0033(14) 0.0083(15)
C21 0.051(2) 0.047(2) 0.0302(18) 0.0170(16) 0.0100(16) 0.0263(19)
C22 0.058(3) 0.060(3) 0.034(2) 0.0200(19) 0.0076(18) 0.023(2)
C23 0.061(3) 0.064(3) 0.0308(19) 0.0158(19) 0.0132(18) 0.028(2)
C24 0.046(2) 0.055(3) 0.043(2) 0.0257(19) 0.0094(18) 0.015(2)
C25 0.031(2) 0.071(3) 0.0233(17) 0.0153(17) 0.0068(14) 0.0101(19)
C26 0.042(2) 0.059(3) 0.040(2) 0.0272(19) 0.0078(17) 0.015(2)
C27 0.034(2) 0.089(3) 0.0311(19) 0.007(2) 0.0048(16) 0.017(2)
C28 0.042(2) 0.086(3) 0.038(2) 0.027(2) 0.0100(18) 0.021(2)
N4 0.0242(13) 0.0193(13) 0.0468(16) 0.0105(12) 0.0032(12) 0.0010(11)
O3 0.0307(12) 0.0206(11) 0.0515(14) 0.0092(10) 0.0058(11) 0.0069(9)
N3 0.024(2) 0.019(2) 0.042(3) 0.0086(18) 0.0057(19) 0.0043(18)
O4 0.026(2) 0.026(3) 0.065(3) 0.010(3) 0.012(3) 0.004(2)
C29 0.0309(18) 0.0212(17) 0.044(2) 0.0105(17) 0.0091(18) 0.0096(15)
C30 0.0329(19) 0.0237(18) 0.052(2) 0.0081(18) 0.0097(18) 0.0071(16)
C31 0.033(2) 0.023(2) 0.071(3) 0.008(2) 0.015(2) 0.0110(17)
C32 0.030(2) 0.030(2) 0.088(3) 0.013(2) 0.011(2) 0.0124(18)
C33 0.027(2) 0.028(2) 0.074(3) 0.009(2) 0.009(2) 0.0077(17)
C34 0.0276(18) 0.0235(17) 0.048(2) 0.0130(18) 0.0097(18) 0.0068(15)
C35 0.026(2) 0.0239(19) 0.040(2) 0.0087(18) 0.0061(19) 0.0054(16)
C42 0.027(2) 0.025(2) 0.057(3) 0.007(2) 0.003(2) 0.0050(18)
C43 0.0288(19) 0.028(2) 0.074(3) 0.009(2) 0.006(2) 0.0044(18)
C44 0.031(2) 0.034(2) 0.098(4) 0.005(3) 0.002(3) 0.0097(19)
C45 0.031(2) 0.040(3) 0.106(4) 0.006(3) 0.003(3) 0.007(2)
C46 0.029(2) 0.037(2) 0.098(4) 0.008(3) 0.003(3) 0.002(2)
C47 0.029(2) 0.030(2) 0.081(4) 0.010(2) 0.011(2) -0.0002(18)
C48 0.030(2) 0.028(2) 0.070(4) 0.011(2) 0.010(2) 0.0035(19)
C49 0.037(2) 0.023(2) 0.047(2) 0.002(2) 0.003(2) 0.009(2)
C50 0.060(4) 0.037(3) 0.048(3) -0.003(3) -0.007(3) 0.015(3)
C51 0.027(3) 0.026(3) 0.064(3) 0.007(3) 0.004(2) 0.003(2)
C52 0.046(6) 0.028(3) 0.062(4) -0.005(3) -0.002(4) 0.010(4)
C53 0.035(3) 0.029(2) 0.077(4) 0.008(3) 0.013(3) 0.000(2)
C54 0.044(4) 0.036(4) 0.109(7) 0.006(5) 0.013(4) -0.008(3)
C55 0.073(5) 0.039(5) 0.066(5) -0.002(4) 0.017(4) -0.010(4)
C56 0.058(5) 0.034(4) 0.075(5) 0.017(4) 0.010(4) -0.004(4)
N3' 0.032(5) 0.019(5) 0.103(8) 0.012(5) 0.007(6) 0.006(4)
O4' 0.025(5) 0.020(5) 0.063(7) 0.011(6) 0.004(6) 0.002(4)
C29' 0.033(3) 0.022(3) 0.085(4) 0.005(3) 0.006(3) 0.008(2)
C30' 0.036(3) 0.024(3) 0.096(5) 0.004(4) 0.002(3) 0.011(3)
C31' 0.039(4) 0.030(4) 0.115(5) -0.002(4) 0.004(4) 0.014(3)
C32' 0.040(4) 0.037(4) 0.125(6) -0.005(4) 0.009(4) 0.011(3)
C33' 0.037(4) 0.034(4) 0.122(6) -0.001(4) 0.011(4) 0.007(3)
C34' 0.033(3) 0.026(3) 0.106(5) 0.004(4) 0.008(4) 0.006(3)
C35' 0.033(4) 0.024(3) 0.106(6) 0.010(5) 0.007(5) 0.005(3)
C42' 0.026(3) 0.021(3) 0.055(4) 0.008(4) 0.004(3) 0.001(3)
C43' 0.026(3) 0.021(3) 0.061(5) 0.009(4) 0.007(4) 0.001(3)
C44' 0.026(3) 0.022(4) 0.061(5) 0.007(4) 0.006(4) 0.002(3)
C45' 0.027(4) 0.026(4) 0.064(5) 0.005(4) 0.008(4) -0.001(3)
C46' 0.027(4) 0.026(4) 0.067(5) 0.011(4) 0.005(4) -0.002(3)
C47' 0.026(4) 0.022(3) 0.070(5) 0.014(4) 0.001(4) -0.001(3)
C48' 0.026(4) 0.021(3) 0.066(5) 0.012(4) 0.004(4) 0.002(3)
C49' 0.039(4) 0.022(4) 0.088(5) 0.008(4) 0.000(4) 0.009(3)
C50' 0.034(5) 0.029(6) 0.087(7) 0.002(6) 0.001(6) 0.011(5)
C51' 0.056(8) 0.031(7) 0.087(7) 0.006(6) 0.004(6) 0.010(6)
C52' 0.038(8) 0.023(5) 0.087(9) 0.015(6) 0.009(7) 0.010(5)
C53' 0.027(4) 0.022(4) 0.073(6) 0.015(5) -0.003(5) -0.001(3)
C54' 0.028(5) 0.020(6) 0.084(9) 0.016(8) -0.006(6) -0.003(5)
C55' 0.037(7) 0.025(6) 0.074(8) 0.015(6) -0.003(6) 0.002(5)
C56' 0.032(6) 0.023(7) 0.074(8) 0.008(7) -0.011(7) 0.001(6)
C36 0.0293(18) 0.0212(17) 0.0391(19) 0.0064(14) 0.0038(14) 0.0030(14)
C37 0.0241(17) 0.0232(17) 0.0343(17) 0.0059(14) 0.0033(13) 0.0072(13)
C38 0.0240(16) 0.0222(16) 0.0218(15) 0.0038(12) -0.0006(12) 0.0035(13)
C39 0.0254(16) 0.0193(15) 0.0215(14) 0.0016(12) 0.0013(12) 0.0063(13)
C40 0.0231(16) 0.0257(17) 0.0273(16) 0.0097(13) 0.0030(13) 0.0061(13)
C41 0.0239(17) 0.0226(16) 0.0334(17) 0.0067(13) 0.0032(13) 0.0025(13)
C57 0.0198(15) 0.0198(15) 0.0260(15) 0.0058(12) 0.0033(12) 0.0039(12)
C59 0.0251(17) 0.0288(17) 0.0247(16) 0.0064(13) 0.0034(13) 0.0057(14)
C60 0.0345(19) 0.039(2) 0.0256(16) 0.0046(14) 0.0076(14) 0.0115(16)
C61 0.0327(19) 0.041(2) 0.0329(18) 0.0070(15) 0.0067(15) 0.0165(16)
C62 0.0262(18) 0.040(2) 0.0283(17) 0.0081(15) 0.0004(14) 0.0104(15)
C63 0.0238(16) 0.0283(17) 0.0256(16) 0.0098(13) 0.0034(13) 0.0078(14)
C64 0.0253(17) 0.0225(16) 0.0264(16) 0.0093(13) 0.0033(13) 0.0025(13)
C65 0.0215(16) 0.0274(17) 0.0256(15) 0.0099(13) 0.0028(12) 0.0065(13)
C66 0.0225(16) 0.0172(15) 0.0235(15) 0.0066(12) 0.0026(12) 0.0026(12)
C67 0.0193(15) 0.0206(15) 0.0268(15) 0.0083(12) 0.0026(12) 0.0037(12)
C68 0.0217(16) 0.0186(15) 0.0243(15) 0.0090(12) 0.0030(12) 0.0018(12)
C69 0.0208(16) 0.0205(15) 0.0274(15) 0.0100(12) 0.0059(12) 0.0036(12)
C70 0.0190(15) 0.0216(16) 0.0286(16) 0.0061(13) 0.0042(12) 0.0048(12)
C71 0.0191(15) 0.0182(15) 0.0258(15) 0.0051(12) -0.0004(12) 0.0022(12)
C72 0.0283(18) 0.0245(17) 0.0302(17) 0.0031(13) 0.0018(14) 0.0088(14)
C73 0.0224(17) 0.0272(18) 0.0387(18) 0.0064(14) -0.0014(14) 0.0085(14)
C74 0.0288(19) 0.037(2) 0.041(2) 0.0019(16) 0.0010(15) 0.0135(16)
C75 0.0270(19) 0.047(2) 0.045(2) 0.0056(17) -0.0011(16) 0.0183(17)
C76 0.0275(19) 0.036(2) 0.0401(19) 0.0044(16) -0.0070(15) 0.0105(16)
C77 0.0285(18) 0.0258(17) 0.0313(17) 0.0090(14) -0.0025(14) 0.0045(14)
C78 0.0248(17) 0.0236(17) 0.0298(16) 0.0088(13) -0.0002(13) 0.0061(13)
C79 0.0280(18) 0.042(2) 0.0245(16) 0.0009(15) 0.0030(14) 0.0089(16)
C80 0.037(2) 0.068(3) 0.0277(18) 0.0017(18) 0.0060(16) 0.015(2)
C81 0.033(2) 0.051(2) 0.0338(19) -0.0053(17) 0.0028(16) 0.0070(18)
C82 0.044(2) 0.059(3) 0.0262(17) 0.0158(17) 0.0029(16) 0.018(2)
C83 0.0251(18) 0.039(2) 0.0288(17) 0.0054(15) -0.0042(14) 0.0042(15)
C84 0.035(2) 0.052(2) 0.0293(18) 0.0120(17) -0.0002(15) 0.0059(18)
C85 0.034(2) 0.0308(19) 0.0382(19) 0.0002(15) 0.0057(16) 0.0031(16)
C86 0.033(2) 0.062(3) 0.039(2) -0.0016(19) -0.0079(17) 0.0078(19)
C87 0.0187(15) 0.0223(16) 0.0264(15) 0.0055(13) 0.0031(12) 0.0049(13)
S1S 0.0352(5) 0.0371(5) 0.0475(5) 0.0129(4) 0.0062(4) 0.0006(4)
O1S 0.0542(19) 0.091(3) 0.0571(19) 0.0342(18) 0.0005(15) 0.0185(18)
C1S 0.108(5) 0.074(4) 0.052(3) 0.003(3) 0.001(3) 0.041(3)
C2S 0.045(3) 0.091(4) 0.055(3) 0.029(3) 0.010(2) 0.027(3)
S1T 0.0470(6) 0.0627(7) 0.0417(5) 0.0126(5) 0.0024(4) 0.0346(5)
O1T 0.0364(15) 0.0725(19) 0.0476(15) 0.0209(14) 0.0054(12) 0.0210(14)
C1T 0.062(3) 0.072(3) 0.044(2) 0.0203(19) 0.0140(19) 0.039(2)
C2T 0.059(3) 0.069(3) 0.050(2) 0.022(2) 0.001(2) 0.009(2)
S1U 0.0332(8) 0.0903(14) 0.0475(9) 0.0033(9) 0.0057(7) 0.0267(9)
O1U 0.036(2) 0.071(3) 0.057(3) 0.010(2) 0.016(2) 0.028(2)
C1U 0.062(5) 0.096(8) 0.103(8) 0.023(7) 0.059(5) 0.027(5)
C2U 0.075(6) 0.103(5) 0.150(7) 0.048(5) 0.018(6) 0.027(4)
S1U' 0.115(5) 0.202(7) 0.115(5) 0.066(5) 0.017(3) 0.072(5)
O1U' 0.108(8) 0.186(11) 0.138(10) 0.059(8) 0.022(6) 0.082(8)
C1U' 0.099(9) 0.095(18) 0.16(3) 0.071(18) 0.003(11) 0.032(13)
C2U' 0.16(2) 0.245(18) 0.133(19) 0.12(2) 0.075(18) 0.160(19)
S1Y 0.073(3) 0.052(2) 0.0324(19) 0.0048(17) 0.0176(19) 0.010(2)
O1Y 0.051(5) 0.037(5) 0.035(4) 0.001(3) 0.033(4) 0.017(4)
C1Y 0.123(14) 0.058(7) 0.109(18) 0.030(8) 0.048(14) -0.045(12)
C2Y 0.080(8) 0.071(12) 0.021(7) 0.032(7) 0.007(7) 0.012(8)

loop_
_atom_type_symbol
_atom_type_description
_atom_type_scat_dispersion_real
_atom_type_scat_dispersion_imag
_atom_type_scat_source
C C 0.0033 0.0016 'International Tables Vol C Tables 4.2.6.8 and 6.1.1.4'
H H 0.0000 0.0000 'International Tables Vol C Tables 4.2.6.8 and 6.1.1.4'
N N 0.0061 0.0033 'International Tables Vol C Tables 4.2.6.8 and 6.1.1.4'
O O 0.0106 0.0060 'International Tables Vol C Tables 4.2.6.8 and 6.1.1.4'
Ni Ni 0.3393 1.1124 'International Tables Vol C Tables 4.2.6.8 and 6.1.1.4'
S S 0.1246 0.1234 'International Tables Vol C Tables 4.2.6.8 and 6.1.1.4'

loop_
_geom_angle_atom_site_label_1
_geom_angle_atom_site_label_2
_geom_angle_atom_site_label_3
_geom_angle
O1 Ni1 O2 85.64(10)
O1 Ni1 N1 94.37(11)
O2 Ni1 N1 178.33(11)
O1 Ni1 N2 178.12(12)
O2 Ni1 N2 94.35(11)
N1 Ni1 N2 85.69(11)
O4 Ni2 N3' 172.9(7)
O4 Ni2 O4' 1.4(6)
N3' Ni2 O4' 172.0(7)
O4 Ni2 O3 85.0(2)
N3' Ni2 O3 93.4(3)
O4' Ni2 O3 86.0(5)
O4 Ni2 N3 176.0(3)
N3' Ni2 N3 10.9(8)
O4' Ni2 N3 177.1(2)
O3 Ni2 N3 94.26(17)
O4 Ni2 N4 95.0(2)
N3' Ni2 N4 86.4(3)
O4' Ni2 N4 94.0(5)
O3 Ni2 N4 178.60(12)
N3 Ni2 N4 85.80(17)
O5 Ni3 N6 177.47(10)
O5 Ni3 O6 85.82(9)
N6 Ni3 O6 94.07(10)
O5 Ni3 N5 94.57(10)
N6 Ni3 N5 85.68(11)
O6 Ni3 N5 176.67(10)
C7 N1 C8 120.1(3)
C7 N1 Ni1 126.2(2)
C8 N1 Ni1 113.6(2)
C14 N2 C13 120.8(3)
C14 N2 Ni1 125.9(2)
C13 N2 Ni1 113.3(2)
C65 N5 C66 120.9(3)
C65 N5 Ni3 125.3(2)
C66 N5 Ni3 113.75(19)
C72 N6 C71 119.4(3)
C72 N6 Ni3 126.6(2)
C71 N6 Ni3 114.0(2)
C1 O1 Ni1 129.3(2)
C20 O2 Ni1 129.7(2)
C64 O5 Ni3 129.16(19)
C78 O6 Ni3 129.20(19)
O1 C1 C6 121.7(3)
O1 C1 C2 119.6(3)
C6 C1 C2 118.7(3)
C3 C2 C1 117.7(3)
C3 C2 C21 121.0(3)
C1 C2 C21 121.2(3)
C2 C3 C4 123.8(3)
C5 C4 C3 118.5(4)
C4 C5 C6 120.7(3)
C7 C6 C1 123.0(3)
C7 C6 C5 116.4(3)
C1 C6 C5 120.6(3)
N1 C7 C6 124.7(3)
C13 C8 C9 121.4(3)
C13 C8 N1 113.0(3)
C9 C8 N1 125.7(3)
C10 C9 C8 117.8(3)
C9 C10 C11 120.9(3)
C9 C10 C57 126.0(3)
C11 C10 C57 112.9(3)
C12 C11 C10 121.0(3)
C12 C11 C87 125.4(3)
C10 C11 C87 113.6(3)
C11 C12 C13 118.7(3)
C8 C13 C12 120.2(3)
C8 C13 N2 114.1(3)
C12 C13 N2 125.8(3)
N2 C14 C15 126.3(3)
C14 C15 C20 122.5(3)
C14 C15 C16 117.2(3)
C20 C15 C16 120.2(3)
C17 C16 C15 120.5(4)
C16 C17 C18 118.6(4)
C19 C18 C17 124.5(3)
C18 C19 C20 117.6(3)
C18 C19 C25 121.7(3)
C20 C19 C25 120.7(3)
O2 C20 C15 121.2(3)
O2 C20 C19 120.2(3)
C15 C20 C19 118.6(3)
C23 C21 C2 110.6(3)
C23 C21 C22 107.6(3)
C2 C21 C22 112.2(3)
C23 C21 C24 109.6(3)
C2 C21 C24 108.7(3)
C22 C21 C24 108.0(3)
C26 C25 C19 111.2(3)
C26 C25 C28 107.0(3)
C19 C25 C28 111.8(3)
C26 C25 C27 111.4(3)
C19 C25 C27 107.8(3)
C28 C25 C27 107.6(3)
C42' N4 C42 15.0(11)
C42' N4 C41 119.5(7)
C42 N4 C41 120.8(4)
C42' N4 Ni2 126.0(7)
C42 N4 Ni2 125.5(4)
C41 N4 Ni2 113.4(2)
C29 O3 C29' 22.9(8)
C29 O3 Ni2 128.5(3)
C29' O3 Ni2 130.0(4)
C35 N3 C36 121.2(5)
C35 N3 Ni2 125.6(4)
C36 N3 Ni2 113.0(3)
C48 O4 Ni2 129.2(4)
O3 C29 C34 123.0(4)
O3 C29 C30 119.0(4)
C34 C29 C30 118.0(4)
C31 C30 C29 118.4(4)
C31 C30 C49 120.9(5)
C29 C30 C49 120.6(4)
C30 C31 C32 123.7(5)
C33 C32 C31 118.2(5)
C32 C33 C34 120.3(5)
C35 C34 C33 117.2(4)
C35 C34 C29 121.8(4)
C33 C34 C29 120.9(4)
N3 C35 C34 125.3(4)
N4 C42 C43 125.8(5)
C44 C43 C42 116.9(4)
C44 C43 C48 121.2(4)
C42 C43 C48 121.8(4)
C45 C44 C43 120.0(5)
C44 C45 C46 118.6(5)
C47 C46 C45 124.7(5)
C46 C47 C48 117.4(4)
C46 C47 C53 120.8(5)
C48 C47 C53 121.7(5)
O4 C48 C43 122.3(4)
O4 C48 C47 119.5(4)
C43 C48 C47 118.0(5)
C50 C49 C52 108.0(4)
C50 C49 C51 110.5(5)
C52 C49 C51 108.8(5)
C50 C49 C30 109.3(6)
C52 C49 C30 111.7(6)
C51 C49 C30 108.5(5)
C55 C53 C47 106.8(7)
C55 C53 C56 111.2(5)
C47 C53 C56 110.4(6)
C55 C53 C54 108.8(5)
C47 C53 C54 113.0(7)
C56 C53 C54 106.8(5)
C35' N3' C36 121.4(10)
C35' N3' Ni2 126.7(9)
C36 N3' Ni2 111.7(6)
C48' O4' Ni2 128.9(9)
O3 C29' C34' 121.1(7)
O3 C29' C30' 121.0(7)
C34' C29' C30' 117.9(6)
C31' C30' C29' 118.6(6)
C31' C30' C49' 121.4(9)
C29' C30' C49' 119.9(9)
C30' C31' C32' 123.9(7)
C33' C32' C31' 118.0(7)
C32' C33' C34' 120.5(7)
C35' C34' C33' 116.9(6)
C35' C34' C29' 122.0(6)
C33' C34' C29' 121.1(6)
N3' C35' C34' 125.8(8)
N4 C42' C43' 125.3(11)
C42' C43' C44' 117.0(6)
C42' C43' C48' 121.8(6)
C44' C43' C48' 121.1(5)
C45' C44' C43' 120.0(6)
C44' C45' C46' 118.6(6)
C47' C46' C45' 124.6(6)
C46' C47' C48' 117.5(6)
C46' C47' C53' 125.0(10)
C48' C47' C53' 117.3(10)
O4' C48' C43' 122.3(6)
O4' C48' C47' 119.2(6)
C43' C48' C47' 117.8(6)
C50' C49' C52' 107.8(7)
C50' C49' C30' 111.1(13)
C52' C49' C30' 110.3(16)
C50' C49' C51' 110.6(8)
C52' C49' C51' 108.7(7)
C30' C49' C51' 108.2(13)
C55' C53' C56' 111.2(7)
C55' C53' C54' 109.6(7)
C56' C53' C54' 106.5(7)
C55' C53' C47' 114.7(14)
C56' C53' C47' 107.3(13)
C54' C53' C47' 107.2(14)
C41 C36 C37 121.1(3)
C41 C36 N3 114.3(3)
C37 C36 N3 124.6(4)
C41 C36 N3' 113.3(6)
C37 C36 N3' 123.7(6)
N3 C36 N3' 13.9(11)
C38 C37 C36 117.9(3)
C37 C38 C39 121.2(3)
C37 C38 C87 125.2(3)
C39 C38 C87 113.6(3)
C40 C39 C38 120.5(3)
C40 C39 C57 126.7(3)
C38 C39 C57 112.7(3)
C39 C40 C41 118.7(3)
C36 C41 C40 120.5(3)
C36 C41 N4 112.9(3)
C40 C41 N4 126.6(3)
C68 C57 C10 106.5(2)
C68 C57 C39 106.3(2)
C10 C57 C39 103.8(2)
C60 C59 C64 118.1(3)
C60 C59 C79 120.8(3)
C64 C59 C79 121.1(3)
C59 C60 C61 123.7(3)
C62 C61 C60 118.9(3)
C61 C62 C63 120.4(3)
C65 C63 C62 116.9(3)
C65 C63 C64 122.6(3)
C62 C63 C64 120.4(3)
O5 C64 C63 121.5(3)
O5 C64 C59 120.1(3)
C63 C64 C59 118.4(3)
N5 C65 C63 125.9(3)
C71 C66 C67 120.0(3)
C71 C66 N5 113.2(3)
C67 C66 N5 126.8(3)
C68 C67 C66 118.8(3)
C67 C68 C69 120.2(3)
C67 C68 C57 126.9(3)
C69 C68 C57 112.9(3)
C70 C69 C68 121.4(3)
C70 C69 C87 125.4(3)
C68 C69 C87 113.2(3)
C69 C70 C71 119.0(3)
C70 C71 C66 120.6(3)
C70 C71 N6 126.3(3)
C66 C71 N6 113.1(3)
N6 C72 C73 125.9(3)
C74 C73 C72 117.1(3)
C74 C73 C78 121.0(3)
C72 C73 C78 121.9(3)
C75 C74 C73 120.8(3)
C74 C75 C76 118.1(3)
C77 C76 C75 124.0(3)
C76 C77 C78 118.1(3)
C76 C77 C83 121.1(3)
C78 C77 C83 120.8(3)
O6 C78 C73 122.2(3)
O6 C78 C77 120.0(3)
C73 C78 C77 117.9(3)
C82 C79 C80 107.9(3)
C82 C79 C59 109.7(3)
C80 C79 C59 111.8(3)
C82 C79 C81 110.0(3)
C80 C79 C81 107.4(3)
C59 C79 C81 109.9(3)
C77 C83 C85 109.2(3)
C77 C83 C86 112.0(3)
C85 C83 C86 107.8(3)
C77 C83 C84 111.2(3)
C85 C83 C84 110.0(3)
C86 C83 C84 106.6(3)
C11 C87 C69 105.8(2)
C11 C87 C38 104.2(2)
C69 C87 C38 106.7(2)
O1S S1S C1S 106.3(2)
O1S S1S C2S 106.7(2)
C1S S1S C2S 96.7(3)
O1T S1T C2T 105.31(19)
O1T S1T C1T 106.45(19)
C2T S1T C1T 99.1(2)
O1U S1U C2U 107.1(5)
O1U S1U C1U 108.2(5)
C2U S1U C1U 100.9(6)
O1U' S1U' C1U' 106.3(6)
O1U' S1U' C2U' 108.0(6)
C1U' S1U' C2U' 96.5(6)
O1Y S1Y C1Y 102.5(5)
O1Y S1Y C2Y 107.2(5)
C1Y S1Y C2Y 94.8(5)

loop_
_geom_bond_atom_site_label_1
_geom_bond_atom_site_label_2
_geom_bond_distance
Ni1 O1 1.841(2)
Ni1 O2 1.847(2)
Ni1 N1 1.851(3)
Ni1 N2 1.853(3)
Ni2 O4 1.828(6)
Ni2 N3' 1.841(15)
Ni2 O4' 1.842(14)
Ni2 O3 1.846(2)
Ni2 N3 1.852(6)
Ni2 N4 1.854(3)
Ni3 O5 1.846(2)
Ni3 N6 1.850(3)
Ni3 O6 1.856(2)
Ni3 N5 1.858(2)
N1 C7 1.318(4)
N1 C8 1.420(4)
N2 C14 1.296(4)
N2 C13 1.414(4)
N5 C65 1.302(4)
N5 C66 1.420(4)
N6 C72 1.290(4)
N6 C71 1.420(4)
O1 C1 1.312(4)
O2 C20 1.315(4)
O5 C64 1.310(4)
O6 C78 1.304(4)
C1 C6 1.423(5)
C1 C2 1.426(5)
C2 C3 1.389(5)
C2 C21 1.529(5)
C3 C4 1.414(5)
C4 C5 1.356(5)
C5 C6 1.424(5)
C6 C7 1.411(5)
C8 C13 1.387(4)
C8 C9 1.404(4)
C9 C10 1.383(4)
C10 C11 1.404(4)
C10 C57 1.527(4)
C11 C12 1.375(4)
C11 C87 1.515(4)
C12 C13 1.403(4)
C14 C15 1.412(5)
C15 C20 1.423(5)
C15 C16 1.425(5)
C16 C17 1.351(5)
C17 C18 1.406(5)
C18 C19 1.368(5)
C19 C20 1.432(5)
C19 C25 1.532(5)
C21 C23 1.525(5)
C21 C22 1.534(5)
C21 C24 1.540(6)
C25 C26 1.530(6)
C25 C28 1.541(5)
C25 C27 1.547(5)
N4 C42' 1.299(17)
N4 C42 1.308(8)
N4 C41 1.427(4)
O3 C29 1.303(5)
O3 C29' 1.322(9)
N3 C35 1.315(6)
N3 C36 1.416(6)
O4 C48 1.308(5)
C29 C34 1.421(6)
C29 C30 1.436(6)
C30 C31 1.362(7)
C30 C49 1.548(8)
C31 C32 1.427(7)
C32 C33 1.364(7)
C33 C34 1.419(7)
C34 C35 1.408(6)
C42 C43 1.417(5)
C43 C44 1.416(6)
C43 C48 1.427(6)
C44 C45 1.371(7)
C45 C46 1.401(7)
C46 C47 1.376(7)
C47 C48 1.445(6)
C47 C53 1.522(10)
C49 C50 1.521(6)
C49 C52 1.535(5)
C49 C51 1.547(7)
C53 C55 1.515(8)
C53 C56 1.537(8)
C53 C54 1.543(6)
N3' C35' 1.314(7)
N3' C36 1.455(13)
O4' C48' 1.309(6)
C29' C34' 1.421(7)
C29' C30' 1.437(7)
C30' C31' 1.361(7)
C30' C49' 1.540(19)
C31' C32' 1.426(8)
C32' C33' 1.366(8)
C33' C34' 1.419(8)
C34' C35' 1.409(7)
C42' C43' 1.417(6)
C43' C44' 1.417(7)
C43' C48' 1.428(7)
C44' C45' 1.371(7)
C45' C46' 1.400(8)
C46' C47' 1.376(7)
C47' C48' 1.445(7)
C47' C53' 1.58(2)
C49' C50' 1.520(8)
C49' C52' 1.535(7)
C49' C51' 1.548(8)
C53' C55' 1.515(8)
C53' C56' 1.539(9)
C53' C54' 1.542(7)
C36 C41 1.383(5)
C36 C37 1.396(5)
C37 C38 1.372(4)
C38 C39 1.406(4)
C38 C87 1.518(4)
C39 C40 1.372(4)
C39 C57 1.529(4)
C40 C41 1.393(5)
C57 C68 1.522(4)
C59 C60 1.382(5)
C59 C64 1.434(4)
C59 C79 1.536(4)
C60 C61 1.399(5)
C61 C62 1.370(5)
C62 C63 1.420(5)
C63 C65 1.412(4)
C63 C64 1.424(4)
C66 C71 1.405(4)
C66 C67 1.411(4)
C67 C68 1.372(4)
C68 C69 1.412(4)
C69 C70 1.368(4)
C69 C87 1.517(4)
C70 C71 1.384(4)
C72 C73 1.420(4)
C73 C74 1.417(5)
C73 C78 1.424(5)
C74 C75 1.364(5)
C75 C76 1.416(5)
C76 C77 1.375(5)
C77 C78 1.444(4)
C77 C83 1.512(5)
C79 C82 1.522(5)
C79 C80 1.534(5)
C79 C81 1.541(5)
C83 C85 1.536(5)
C83 C86 1.538(5)
C83 C84 1.540(5)
S1S O1S 1.489(3)
S1S C1S 1.758(5)
S1S C2S 1.778(4)
S1T O1T 1.495(3)
S1T C2T 1.754(5)
S1T C1T 1.782(4)
S1U O1U 1.505(5)
S1U C2U 1.693(11)
S1U C1U 1.759(10)
S1U' O1U' 1.486(6)
S1U' C1U' 1.756(7)
S1U' C2U' 1.772(6)
S1Y O1Y 1.495(5)
S1Y C1Y 1.770(7)
S1Y C2Y 1.780(6)

loop_
_geom_torsion_atom_site_label_1
_geom_torsion_atom_site_label_2
_geom_torsion_atom_site_label_3
_geom_torsion_atom_site_label_4
_geom_torsion
O1 Ni1 N1 C7 8.6(3)
O2 Ni1 N1 C7 -82(4)
N2 Ni1 N1 C7 -173.3(3)
O1 Ni1 N1 C8 -173.2(2)
O2 Ni1 N1 C8 96(4)
N2 Ni1 N1 C8 4.9(2)
O1 Ni1 N2 C14 -92(3)
O2 Ni1 N2 C14 -1.8(3)
N1 Ni1 N2 C14 176.5(3)
O1 Ni1 N2 C13 89(3)
O2 Ni1 N2 C13 178.8(2)
N1 Ni1 N2 C13 -2.9(2)
O5 Ni3 N5 C65 10.0(3)
N6 Ni3 N5 C65 -172.5(3)
O6 Ni3 N5 C65 -86.7(18)
O5 Ni3 N5 C66 -173.6(2)
N6 Ni3 N5 C66 3.9(2)
O6 Ni3 N5 C66 89.7(18)
O5 Ni3 N6 C72 -92(2)
O6 Ni3 N6 C72 -4.4(3)
N5 Ni3 N6 C72 172.2(3)
O5 Ni3 N6 C71 91(2)
O6 Ni3 N6 C71 178.1(2)
N5 Ni3 N6 C71 -5.2(2)
O2 Ni1 O1 C1 169.5(3)
N1 Ni1 O1 C1 -8.8(3)
N2 Ni1 O1 C1 -101(3)
O1 Ni1 O2 C20 175.7(3)
N1 Ni1 O2 C20 -94(4)
N2 Ni1 O2 C20 -2.4(3)
N6 Ni3 O5 C64 -102(2)
O6 Ni3 O5 C64 170.2(3)
N5 Ni3 O5 C64 -6.4(3)
O5 Ni3 O6 C78 179.7(3)
N6 Ni3 O6 C78 2.2(3)
N5 Ni3 O6 C78 -83.4(18)
Ni1 O1 C1 C6 4.2(5)
Ni1 O1 C1 C2 -177.3(2)
O1 C1 C2 C3 178.0(3)
C6 C1 C2 C3 -3.4(5)
O1 C1 C2 C21 -4.1(5)
C6 C1 C2 C21 174.5(3)
C1 C2 C3 C4 1.8(6)
C21 C2 C3 C4 -176.2(4)
C2 C3 C4 C5 0.9(6)
C3 C4 C5 C6 -1.7(6)
O1 C1 C6 C7 3.6(5)
C2 C1 C6 C7 -174.9(3)
O1 C1 C6 C5 -178.8(3)
C2 C1 C6 C5 2.7(5)
C4 C5 C6 C7 177.7(4)
C4 C5 C6 C1 0.0(6)
C8 N1 C7 C6 177.7(3)
Ni1 N1 C7 C6 -4.3(5)
C1 C6 C7 N1 -3.5(6)
C5 C6 C7 N1 178.8(3)
C7 N1 C8 C13 172.4(3)
Ni1 N1 C8 C13 -5.9(3)
C7 N1 C8 C9 -6.7(5)
Ni1 N1 C8 C9 175.0(2)
C13 C8 C9 C10 -2.1(4)
N1 C8 C9 C10 177.0(3)
C8 C9 C10 C11 -0.3(4)
C8 C9 C10 C57 -174.9(3)
C9 C10 C11 C12 2.1(4)
C57 C10 C11 C12 177.3(3)
C9 C10 C11 C87 -175.4(3)
C57 C10 C11 C87 -0.2(4)
C10 C11 C12 C13 -1.4(4)
C87 C11 C12 C13 175.8(3)
C9 C8 C13 C12 2.8(5)
N1 C8 C13 C12 -176.4(3)
C9 C8 C13 N2 -177.3(3)
N1 C8 C13 N2 3.5(4)
C11 C12 C13 C8 -1.0(5)
C11 C12 C13 N2 179.1(3)
C14 N2 C13 C8 -179.2(3)
Ni1 N2 C13 C8 0.3(3)
C14 N2 C13 C12 0.8(5)
Ni1 N2 C13 C12 -179.7(2)
C13 N2 C14 C15 -176.3(3)
Ni1 N2 C14 C15 4.3(5)
N2 C14 C15 C20 -2.7(6)
N2 C14 C15 C16 177.8(4)
C14 C15 C16 C17 -178.3(4)
C20 C15 C16 C17 2.1(6)
C15 C16 C17 C18 -1.3(7)
C16 C17 C18 C19 0.5(7)
C17 C18 C19 C20 -0.4(6)
C17 C18 C19 C25 -179.2(4)
Ni1 O2 C20 C15 4.2(5)
Ni1 O2 C20 C19 -176.0(2)
C14 C15 C20 O2 -1.7(6)
C16 C15 C20 O2 177.8(3)
C14 C15 C20 C19 178.5(3)
C16 C15 C20 C19 -2.0(5)
C18 C19 C20 O2 -178.7(3)
C25 C19 C20 O2 0.2(5)
C18 C19 C20 C15 1.1(5)
C25 C19 C20 C15 -180.0(3)
C3 C2 C21 C23 -124.3(4)
C1 C2 C21 C23 57.9(5)
C3 C2 C21 C22 -4.1(5)
C1 C2 C21 C22 178.1(3)
C3 C2 C21 C24 115.2(4)
C1 C2 C21 C24 -62.6(4)
C18 C19 C25 C26 -124.8(4)
C20 C19 C25 C26 56.4(4)
C18 C19 C25 C28 -5.3(5)
C20 C19 C25 C28 175.9(3)
C18 C19 C25 C27 112.8(4)
C20 C19 C25 C27 -66.1(4)
O4 Ni2 N4 C42' 13.4(11)
N3' Ni2 N4 C42' -173.6(13)
O4' Ni2 N4 C42' 14.3(11)
O3 Ni2 N4 C42' 105(5)
N3 Ni2 N4 C42' -162.8(11)
O4 Ni2 N4 C42 -5.2(5)
N3' Ni2 N4 C42 167.9(9)
O4' Ni2 N4 C42 -4.2(5)
O3 Ni2 N4 C42 86(5)
N3 Ni2 N4 C42 178.7(5)
O4 Ni2 N4 C41 -178.8(3)
N3' Ni2 N4 C41 -5.8(7)
O4' Ni2 N4 C41 -177.8(2)
O3 Ni2 N4 C41 -87(5)
N3 Ni2 N4 C41 5.1(3)
O4 Ni2 O3 C29 -168.7(4)
N3' Ni2 O3 C29 18.2(8)
O4' Ni2 O3 C29 -169.7(4)
N3 Ni2 O3 C29 7.4(4)
N4 Ni2 O3 C29 100(5)
O4 Ni2 O3 C29' 161.6(11)
N3' Ni2 O3 C29' -11.4(13)
O4' Ni2 O3 C29' 160.6(11)
N3 Ni2 O3 C29' -22.3(11)
N4 Ni2 O3 C29' 70(5)
O4 Ni2 N3 C35 65(4)
N3' Ni2 N3 C35 -99(2)
O4' Ni2 N3 C35 81(10)
O3 Ni2 N3 C35 -13.5(6)
N4 Ni2 N3 C35 167.9(6)
O4 Ni2 N3 C36 -109(4)
N3' Ni2 N3 C36 86(2)
O4' Ni2 N3 C36 -93(10)
O3 Ni2 N3 C36 171.9(4)
N4 Ni2 N3 C36 -6.7(4)
N3' Ni2 O4 C48 -100(3)
O4' Ni2 O4 C48 -42(18)
O3 Ni2 O4 C48 -176.7(11)
N3 Ni2 O4 C48 104(4)
N4 Ni2 O4 C48 1.9(11)
C29' O3 C29 C34 104.9(13)
Ni2 O3 C29 C34 1.7(7)
C29' O3 C29 C30 -74.1(12)
Ni2 O3 C29 C30 -177.3(3)
O3 C29 C30 C31 -174.9(5)
C34 C29 C30 C31 6.1(8)
O3 C29 C30 C49 5.0(8)
C34 C29 C30 C49 -174.0(5)
C29 C30 C31 C32 0.0(9)
C49 C30 C31 C32 -179.9(6)
C30 C31 C32 C33 -5.5(10)
C31 C32 C33 C34 4.6(9)
C32 C33 C34 C35 -176.4(6)
C32 C33 C34 C29 1.5(9)
O3 C29 C34 C35 -8.1(8)
C30 C29 C34 C35 170.8(5)
O3 C29 C34 C33 174.1(5)
C30 C29 C34 C33 -7.0(8)
C36 N3 C35 C34 -174.5(5)
Ni2 N3 C35 C34 11.3(9)
C33 C34 C35 N3 179.2(6)
C29 C34 C35 N3 1.3(9)
C42' N4 C42 C43 -93(4)
C41 N4 C42 C43 177.9(5)
Ni2 N4 C42 C43 4.7(9)
N4 C42 C43 C44 177.8(7)
N4 C42 C43 C48 0.5(13)
C42 C43 C44 C45 -179.2(7)
C48 C43 C44 C45 -1.9(13)
C43 C44 C45 C46 0.8(12)
C44 C45 C46 C47 -1.3(13)
C45 C46 C47 C48 2.7(14)
C45 C46 C47 C53 -177.7(8)
Ni2 O4 C48 C43 2(2)
Ni2 O4 C48 C47 177.5(7)
C44 C43 C48 O4 178.9(11)
C42 C43 C48 O4 -4.0(19)
C44 C43 C48 C47 3.3(17)
C42 C43 C48 C47 -179.5(9)
C46 C47 C48 O4 -179.3(11)
C53 C47 C48 O4 1.2(18)
C46 C47 C48 C43 -3.6(16)
C53 C47 C48 C43 176.8(9)
C31 C30 C49 C50 -126.8(6)
C29 C30 C49 C50 53.3(7)
C31 C30 C49 C52 -7.4(8)
C29 C30 C49 C52 172.8(6)
C31 C30 C49 C51 112.6(6)
C29 C30 C49 C51 -67.2(7)
C46 C47 C53 C55 116.0(8)
C48 C47 C53 C55 -64.5(11)
C46 C47 C53 C56 -123.0(8)
C48 C47 C53 C56 56.5(11)
C46 C47 C53 C54 -3.6(10)
C48 C47 C53 C54 176.0(10)
O4 Ni2 N3' C35' -71(5)
O4' Ni2 N3' C35' -79(5)
O3 Ni2 N3' C35' 6(2)
N3 Ni2 N3' C35' 101(4)
N4 Ni2 N3' C35' -173(2)
O4 Ni2 N3' C36 114(3)
O4' Ni2 N3' C36 106(4)
O3 Ni2 N3' C36 -169.2(12)
N3 Ni2 N3' C36 -74(2)
N4 Ni2 N3' C36 12.2(12)
O4 Ni2 O4' C48' 127(18)
N3' Ni2 O4' C48' -102(5)
O3 Ni2 O4' C48' 172(2)
N3 Ni2 O4' C48' 78(10)
N4 Ni2 O4' C48' -9(2)
C29 O3 C29' C34' -85.7(19)
Ni2 O3 C29' C34' 10(2)
C29 O3 C29' C30' 93(2)
Ni2 O3 C29' C30' -171.1(11)
O3 C29' C30' C31' 179.1(16)
C34' C29' C30' C31' -2(3)
O3 C29' C30' C49' 3(3)
C34' C29' C30' C49' -178.2(16)
C29' C30' C31' C32' 0(3)
C49' C30' C31' C32' 176.5(17)
C30' C31' C32' C33' 1(3)
C31' C32' C33' C34' -1(3)
C32' C33' C34' C35' -179.6(18)
C32' C33' C34' C29' -1(3)
O3 C29' C34' C35' 0(3)
C30' C29' C34' C35' -178.9(17)
O3 C29' C34' C33' -178.9(16)
C30' C29' C34' C33' 2(3)
C36 N3' C35' C34' 175.5(17)
Ni2 N3' C35' C34' 1(3)
C33' C34' C35' N3' 173(2)
C29' C34' C35' N3' -6(3)
C42 N4 C42' C43' 80(4)
C41 N4 C42' C43' 179.7(13)
Ni2 N4 C42' C43' -13(2)
N4 C42' C43' C44' -175.4(17)
N4 C42' C43' C48' 2(3)
C42' C43' C44' C45' -177.7(15)
C48' C43' C44' C45' 5(3)
C43' C44' C45' C46' 1(2)
C44' C45' C46' C47' -4(2)
C45' C46' C47' C48' 2(3)
C45' C46' C47' C53' 176.1(15)
Ni2 O4' C48' C43' 2(4)
Ni2 O4' C48' C47' -169.2(15)
C42' C43' C48' O4' 4(4)
C44' C43' C48' O4' -179(2)
C42' C43' C48' C47' 175(2)
C44' C43' C48' C47' -8(4)
C46' C47' C48' O4' 176(3)
C53' C47' C48' O4' 1(4)
C46' C47' C48' C43' 4(4)
C53' C47' C48' C43' -171(2)
C31' C30' C49' C50' -118.7(18)
C29' C30' C49' C50' 57(2)
C31' C30' C49' C52' 1(2)
C29' C30' C49' C52' 176.9(15)
C31' C30' C49' C51' 119.7(18)
C29' C30' C49' C51' -64.3(19)
C46' C47' C53' C55' 128.1(17)
C48' C47' C53' C55' -57(2)
C46' C47' C53' C56' -107.9(18)
C48' C47' C53' C56' 67(2)
C46' C47' C53' C54' 6(2)
C48' C47' C53' C54' -179(2)
C35 N3 C36 C41 -167.8(5)
Ni2 N3 C36 C41 7.0(5)
C35 N3 C36 C37 12.1(8)
Ni2 N3 C36 C37 -173.1(3)
C35 N3 C36 N3' 103(3)
Ni2 N3 C36 N3' -82(3)
C35' N3' C36 C41 168.2(17)
Ni2 N3' C36 C41 -16.7(16)
C35' N3' C36 C37 4(3)
Ni2 N3' C36 C37 178.8(6)
C35' N3' C36 N3 -95(3)
Ni2 N3' C36 N3 80(3)
C41 C36 C37 C38 1.2(5)
N3 C36 C37 C38 -178.6(4)
N3' C36 C37 C38 164.6(11)
C36 C37 C38 C39 0.8(5)
C36 C37 C38 C87 -176.4(3)
C37 C38 C39 C40 -1.2(5)
C87 C38 C39 C40 176.3(3)
C37 C38 C39 C57 -178.5(3)
C87 C38 C39 C57 -1.0(4)
C38 C39 C40 C41 -0.6(4)
C57 C39 C40 C41 176.4(3)
C37 C36 C41 C40 -3.0(5)
N3 C36 C41 C40 176.9(4)
N3' C36 C41 C40 -168.0(10)
C37 C36 C41 N4 177.1(3)
N3 C36 C41 N4 -3.0(5)
N3' C36 C41 N4 12.2(11)
C39 C40 C41 C36 2.6(5)
C39 C40 C41 N4 -177.5(3)
C42' N4 C41 C36 166.3(11)
C42 N4 C41 C36 -176.4(5)
Ni2 N4 C41 C36 -2.4(4)
C42' N4 C41 C40 -13.5(11)
C42 N4 C41 C40 3.8(6)
Ni2 N4 C41 C40 177.8(3)
C9 C10 C57 C68 -129.9(3)
C11 C10 C57 C68 55.1(3)
C9 C10 C57 C39 118.2(3)
C11 C10 C57 C39 -56.8(3)
C40 C39 C57 C68 128.1(3)
C38 C39 C57 C68 -54.7(3)
C40 C39 C57 C10 -119.7(3)
C38 C39 C57 C10 57.4(3)
C64 C59 C60 C61 1.4(5)
C79 C59 C60 C61 -177.1(3)
C59 C60 C61 C62 2.0(6)
C60 C61 C62 C63 -2.2(5)
C61 C62 C63 C65 175.8(3)
C61 C62 C63 C64 -1.0(5)
Ni3 O5 C64 C63 -0.9(4)
Ni3 O5 C64 C59 178.9(2)
C65 C63 C64 O5 7.5(5)
C62 C63 C64 O5 -175.8(3)
C65 C63 C64 C59 -172.3(3)
C62 C63 C64 C59 4.3(5)
C60 C59 C64 O5 175.7(3)
C79 C59 C64 O5 -5.8(5)
C60 C59 C64 C63 -4.5(5)
C79 C59 C64 C63 174.0(3)
C66 N5 C65 C63 177.0(3)
Ni3 N5 C65 C63 -6.8(5)
C62 C63 C65 N5 179.7(3)
C64 C63 C65 N5 -3.6(5)
C65 N5 C66 C71 174.8(3)
Ni3 N5 C66 C71 -1.8(3)
C65 N5 C66 C67 -4.5(5)
Ni3 N5 C66 C67 178.9(2)
C71 C66 C67 C68 1.9(4)
N5 C66 C67 C68 -178.9(3)
C66 C67 C68 C69 0.5(4)
C66 C67 C68 C57 179.8(3)
C10 C57 C68 C67 126.9(3)
C39 C57 C68 C67 -122.8(3)
C10 C57 C68 C69 -53.7(3)
C39 C57 C68 C69 56.6(3)
C67 C68 C69 C70 -1.3(4)
C57 C68 C69 C70 179.3(3)
C67 C68 C69 C87 177.3(3)
C57 C68 C69 C87 -2.2(3)
C68 C69 C70 C71 -0.3(4)
C87 C69 C70 C71 -178.7(3)
C69 C70 C71 C66 2.7(4)
C69 C70 C71 N6 -177.9(3)
C67 C66 C71 C70 -3.6(4)
N5 C66 C71 C70 177.1(3)
C67 C66 C71 N6 177.0(3)
N5 C66 C71 N6 -2.3(4)
C72 N6 C71 C70 8.4(5)
Ni3 N6 C71 C70 -173.9(2)
C72 N6 C71 C66 -172.2(3)
Ni3 N6 C71 C66 5.5(3)
C71 N6 C72 C73 -179.0(3)
Ni3 N6 C72 C73 3.6(5)
N6 C72 C73 C74 180.0(3)
N6 C72 C73 C78 0.9(5)
C72 C73 C74 C75 -179.9(3)
C78 C73 C74 C75 -0.8(5)
C73 C74 C75 C76 2.9(6)
C74 C75 C76 C77 -2.6(6)
C75 C76 C77 C78 0.0(5)
C75 C76 C77 C83 -178.3(3)
Ni3 O6 C78 C73 1.0(4)
Ni3 O6 C78 C77 -179.6(2)
C74 C73 C78 O6 177.7(3)
C72 C73 C78 O6 -3.2(5)
C74 C73 C78 C77 -1.7(5)
C72 C73 C78 C77 177.3(3)
C76 C77 C78 O6 -177.4(3)
C83 C77 C78 O6 1.0(5)
C76 C77 C78 C73 2.1(5)
C83 C77 C78 C73 -179.6(3)
C60 C59 C79 C82 120.7(4)
C64 C59 C79 C82 -57.7(4)
C60 C59 C79 C80 1.1(5)
C64 C59 C79 C80 -177.4(3)
C60 C59 C79 C81 -118.1(4)
C64 C59 C79 C81 63.4(4)
C76 C77 C83 C85 114.1(4)
C78 C77 C83 C85 -64.2(4)
C76 C77 C83 C86 -5.2(5)
C78 C77 C83 C86 176.5(3)
C76 C77 C83 C84 -124.3(4)
C78 C77 C83 C84 57.4(4)
C12 C11 C87 C69 127.1(3)
C10 C11 C87 C69 -55.6(3)
C12 C11 C87 C38 -120.6(3)
C10 C11 C87 C38 56.7(3)
C70 C69 C87 C11 -124.6(3)
C68 C69 C87 C11 56.9(3)
C70 C69 C87 C38 124.9(3)
C68 C69 C87 C38 -53.7(3)
C37 C38 C87 C11 121.3(3)
C39 C38 C87 C11 -56.1(3)
C37 C38 C87 C69 -127.0(3)
C39 C38 C87 C69 55.6(3)

loop_
_platon_squeeze_void_nr
_platon_squeeze_void_average_x
_platon_squeeze_void_average_y
_platon_squeeze_void_average_z
_platon_squeeze_void_volume
_platon_squeeze_void_count_electrons
_platon_squeeze_void_content
1 0.051 0.500 1.160 2044 703 ' '
